data_7001367
loop_
_publ_author_name
'Zekri, Ouardia'
'Hillard, Elizabeth A.'
'Top, Siden'
'Vessi\`eres, Anne'
'Pigeon, Pascal'
'Plamont, Marie-Aude'
'Huch\'e, Michel'
'Boutamine, Sultana'
'McGlinchey, Michael J.'
'M\"uller-Bunz, Helge'
'Jaouen, G\'erard'

_publ_section_title
;
 Role of aromatic substituents on the antiproliferative effects of
 diphenyl ferrocenyl butene compounds
;
_journal_issue 22
_journal_name_full 'Dalton Transactions'
_journal_page_first 4318
_journal_page_last 4326
_journal_paper_doi 10.1039/b819812h
_journal_year 2009
_chemical_formula_moiety 'C26 H23 Cl Fe'
_chemical_formula_sum 'C26 H23 Cl Fe'
_chemical_formula_weight 426.74
_chemical_name_systematic
;
?
;
_space_group_IT_number 2
_symmetry_cell_setting triclinic
_symmetry_space_group_name_Hall '-P 1'
_symmetry_space_group_name_H-M 'P -1'
_atom_sites_solution_hydrogens difmap
_atom_sites_solution_primary direct
_atom_sites_solution_secondary difmap
_audit_creation_method SHELXL-97
_cell_angle_alpha 99.195(2)
_cell_angle_beta 107.186(2)
_cell_angle_gamma 110.096(2)
_cell_formula_units_Z 2
_cell_length_a 9.1798(8)
_cell_length_b 10.9776(10)
_cell_length_c 11.7899(11)
_cell_measurement_reflns_used 5123
_cell_measurement_temperature 100(2)
_cell_measurement_theta_max 30.49
_cell_measurement_theta_min 2.53
_cell_volume 1019.73(16)
_computing_cell_refinement 'Bruker SAINT'
_computing_data_collection 'Bruker SMART'
_computing_data_reduction 'Bruker SAINT'
_computing_molecular_graphics 'Bruker SHELXTL'
_computing_publication_material 'Bruker SHELXTL'
_computing_structure_refinement 'SHELXL-97 (Sheldrick, 1997)'
_computing_structure_solution 'SHELXS-97 (Sheldrick, 1990)'
_diffrn_ambient_temperature 100(2)
_diffrn_detector_area_resol_mean 8.366
_diffrn_measured_fraction_theta_full 0.997
_diffrn_measured_fraction_theta_max 0.945
_diffrn_measurement_device_type 'CCD area detector'
_diffrn_measurement_method '\f and \w scans'
_diffrn_radiation_monochromator graphite
_diffrn_radiation_source 'sealed tube'
_diffrn_radiation_type MoK\a
_diffrn_radiation_wavelength 0.71073
_diffrn_reflns_av_R_equivalents 0.0262
_diffrn_reflns_av_sigmaI/netI 0.0246
_diffrn_reflns_limit_h_max 13
_diffrn_reflns_limit_h_min -13
_diffrn_reflns_limit_k_max 15
_diffrn_reflns_limit_k_min -15
_diffrn_reflns_limit_l_max 16
_diffrn_reflns_limit_l_min -16
_diffrn_reflns_number 22699
_diffrn_reflns_theta_full 29.00
_diffrn_reflns_theta_max 30.49
_diffrn_reflns_theta_min 1.89
_exptl_absorpt_coefficient_mu 0.879
_exptl_absorpt_correction_T_max 0.9173
_exptl_absorpt_correction_T_min 0.8053
_exptl_absorpt_correction_type multi-scan
_exptl_absorpt_process_details
;
SADABS v.2.10 (Bruker,2003) was used for absorption correction.
R(int) for selected reflections was 0.041 before and 0.025 after
correction. The Ratio of minimum to maximum transmission is 0.877942.
The \l/2 correction factor is 0.0015
;
_exptl_crystal_colour red
_exptl_crystal_density_diffrn 1.390
_exptl_crystal_density_method 'not measured'
_exptl_crystal_description plate
_exptl_crystal_F_000 444
_exptl_crystal_size_max 0.50
_exptl_crystal_size_mid 0.40
_exptl_crystal_size_min 0.10
_refine_diff_density_max 0.533
_refine_diff_density_min -0.256
_refine_diff_density_rms 0.070
_refine_ls_extinction_method none
_refine_ls_goodness_of_fit_ref 1.060
_refine_ls_hydrogen_treatment refall
_refine_ls_matrix_type full
_refine_ls_number_parameters 345
_refine_ls_number_reflns 5865
_refine_ls_number_restraints 0
_refine_ls_restrained_S_all 1.060
_refine_ls_R_factor_all 0.0354
_refine_ls_R_factor_gt 0.0317
_refine_ls_shift/su_max 0.004
_refine_ls_shift/su_mean 0.000
_refine_ls_structure_factor_coef Fsqd
_refine_ls_weighting_details 'calc w=1/[\s^2^(Fo^2^)+(0.0491P)^2^+0.2815P] where P=(Fo^2^+2Fc^2^)/3'
_refine_ls_weighting_scheme calc
_refine_ls_wR_factor_gt 0.0808
_refine_ls_wR_factor_ref 0.0829
_reflns_number_gt 5321
_reflns_number_total 5865
_reflns_threshold_expression I>2\s(I)
_cod_data_source_file b819812h.txt
_cod_data_source_block Z-Cl
_cod_database_code 7001367

loop_
_symmetry_equiv_pos_as_xyz
'x, y, z'
'-x, -y, -z'

loop_
_atom_site_label
_atom_site_type_symbol
_atom_site_fract_x
_atom_site_fract_y
_atom_site_fract_z
_atom_site_U_iso_or_equiv
_atom_site_adp_type
_atom_site_occupancy
_atom_site_symmetry_multiplicity
_atom_site_calc_flag
_atom_site_refinement_flags
_atom_site_disorder_assembly
_atom_site_disorder_group
Fe Fe 0.33221(2) 1.007533(16) 0.246640(15) 0.01260(6) Uani 1 1 d . . .
C1 C 0.42672(18) 1.11681(14) 0.42936(12) 0.0215(3) Uani 1 1 d . . .
H1 H 0.419(2) 1.0813(19) 0.4965(18) 0.029(5) Uiso 1 1 d . . .
C2 C 0.30711(17) 1.15713(13) 0.35645(12) 0.0196(2) Uani 1 1 d . . .
H2 H 0.203(2) 1.1502(18) 0.3643(17) 0.027(5) Uiso 1 1 d . . .
C3 C 0.36514(18) 1.20554(13) 0.26574(13) 0.0202(3) Uani 1 1 d . . .
H3 H 0.309(2) 1.2402(18) 0.2037(17) 0.027(5) Uiso 1 1 d . . .
C4 C 0.51914(17) 1.19430(13) 0.28195(14) 0.0221(3) Uani 1 1 d . . .
H4 H 0.586(3) 1.219(2) 0.2323(18) 0.032(5) Uiso 1 1 d . . .
C5 C 0.55728(17) 1.14011(13) 0.38315(13) 0.0225(3) Uani 1 1 d . . .
H5 H 0.651(2) 1.1195(19) 0.4149(18) 0.031(5) Uiso 1 1 d . . .
C6 C 0.23239(15) 0.80717(12) 0.23805(12) 0.0156(2) Uani 1 1 d . . .
H6 H 0.242(2) 0.7756(17) 0.3116(16) 0.019(4) Uiso 1 1 d . . .
C7 C 0.10385(16) 0.84547(13) 0.17685(13) 0.0185(2) Uani 1 1 d . . .
H7 H 0.012(2) 0.8445(18) 0.2014(17) 0.027(5) Uiso 1 1 d . . .
C8 C 0.14205(16) 0.89479(13) 0.07989(12) 0.0181(2) Uani 1 1 d . . .
H8 H 0.074(2) 0.9260(19) 0.0237(18) 0.031(5) Uiso 1 1 d . . .
C9 C 0.29417(16) 0.88680(12) 0.08095(11) 0.0157(2) Uani 1 1 d . . .
H9 H 0.344(2) 0.9144(18) 0.0259(17) 0.022(4) Uiso 1 1 d . . .
C10 C 0.35052(15) 0.83027(11) 0.17832(11) 0.0133(2) Uani 1 1 d . . .
C11 C 0.50430(14) 0.80673(11) 0.21166(11) 0.0128(2) Uani 1 1 d . . .
C12 C 0.64243(16) 0.89492(13) 0.17665(12) 0.0173(2) Uani 1 1 d . . .
H12A H 0.625(2) 0.9721(18) 0.1695(16) 0.021(4) Uiso 1 1 d . . .
H12B H 0.752(2) 0.9245(18) 0.2397(17) 0.021(4) Uiso 1 1 d . . .
C13 C 0.6427(2) 0.81816(17) 0.05661(15) 0.0285(3) Uani 1 1 d . . .
H13A H 0.665(2) 0.7395(19) 0.0668(17) 0.029(5) Uiso 1 1 d . . .
H13B H 0.534(3) 0.784(2) -0.009(2) 0.044(6) Uiso 1 1 d . . .
H13C H 0.724(3) 0.871(2) 0.029(2) 0.045(6) Uiso 1 1 d . . .
C14 C 0.51666(15) 0.70477(12) 0.25991(11) 0.0133(2) Uani 1 1 d . . .
C15 C 0.36818(15) 0.59289(11) 0.26081(11) 0.0134(2) Uani 1 1 d . . .
C16 C 0.22852(16) 0.51881(12) 0.15065(12) 0.0162(2) Uani 1 1 d . . .
H16 H 0.228(2) 0.5412(16) 0.0768(15) 0.014(4) Uiso 1 1 d . . .
C17 C 0.09143(16) 0.41038(12) 0.14743(12) 0.0172(2) Uani 1 1 d . . .
H17 H -0.001(2) 0.3590(17) 0.0724(16) 0.019(4) Uiso 1 1 d . . .
C18 C 0.09571(15) 0.37608(12) 0.25597(12) 0.0151(2) Uani 1 1 d . . .
Cl Cl -0.07315(4) 0.23581(3) 0.25100(3) 0.01989(8) Uani 1 1 d . . .
C19 C 0.23145(15) 0.44729(12) 0.36730(12) 0.0149(2) Uani 1 1 d . . .
H19 H 0.235(2) 0.4230(17) 0.4393(16) 0.020(4) Uiso 1 1 d . . .
C20 C 0.36835(15) 0.55514(12) 0.36855(11) 0.0142(2) Uani 1 1 d . . .
H20 H 0.462(2) 0.6047(16) 0.4452(15) 0.013(4) Uiso 1 1 d . . .
C21 C 0.67654(15) 0.68889(12) 0.30645(12) 0.0152(2) Uani 1 1 d . . .
C22 C 0.82256(16) 0.79451(13) 0.39558(12) 0.0175(2) Uani 1 1 d . . .
H22 H 0.822(2) 0.8774(17) 0.4298(15) 0.016(4) Uiso 1 1 d . . .
C23 C 0.97012(17) 0.77753(15) 0.44003(14) 0.0222(3) Uani 1 1 d . . .
H23 H 1.071(3) 0.845(2) 0.5006(18) 0.032(5) Uiso 1 1 d . . .
C24 C 0.97470(18) 0.65429(16) 0.39735(15) 0.0263(3) Uani 1 1 d . . .
H24 H 1.080(3) 0.645(2) 0.4303(19) 0.034(5) Uiso 1 1 d . . .
C25 C 0.8311(2) 0.54849(15) 0.31000(17) 0.0296(3) Uani 1 1 d . . .
H25 H 0.831(3) 0.471(2) 0.284(2) 0.041(6) Uiso 1 1 d . . .
C26 C 0.68293(18) 0.56524(14) 0.26545(15) 0.0237(3) Uani 1 1 d . . .
H26 H 0.581(2) 0.4934(19) 0.2061(18) 0.028(5) Uiso 1 1 d . . .

loop_
_atom_site_aniso_label
_atom_site_aniso_U_11
_atom_site_aniso_U_22
_atom_site_aniso_U_33
_atom_site_aniso_U_23
_atom_site_aniso_U_13
_atom_site_aniso_U_12
Fe 0.01242(9) 0.01031(9) 0.01447(9) 0.00299(6) 0.00426(7) 0.00499(7)
C1 0.0267(7) 0.0184(6) 0.0169(6) 0.0016(5) 0.0040(5) 0.0115(5)
C2 0.0232(6) 0.0174(6) 0.0191(6) 0.0019(5) 0.0073(5) 0.0114(5)
C3 0.0240(6) 0.0131(5) 0.0235(6) 0.0045(5) 0.0077(5) 0.0093(5)
C4 0.0196(6) 0.0130(6) 0.0295(7) 0.0025(5) 0.0088(5) 0.0041(5)
C5 0.0169(6) 0.0158(6) 0.0254(7) -0.0015(5) 0.0003(5) 0.0060(5)
C6 0.0155(5) 0.0122(5) 0.0197(6) 0.0050(4) 0.0076(5) 0.0053(4)
C7 0.0129(5) 0.0153(6) 0.0248(6) 0.0038(5) 0.0058(5) 0.0048(5)
C8 0.0162(6) 0.0155(5) 0.0183(6) 0.0027(5) 0.0017(5) 0.0069(5)
C9 0.0168(5) 0.0135(5) 0.0151(5) 0.0038(4) 0.0045(5) 0.0060(4)
C10 0.0134(5) 0.0095(5) 0.0153(5) 0.0031(4) 0.0047(4) 0.0038(4)
C11 0.0127(5) 0.0107(5) 0.0146(5) 0.0031(4) 0.0062(4) 0.0040(4)
C12 0.0170(6) 0.0152(6) 0.0238(6) 0.0107(5) 0.0107(5) 0.0066(5)
C13 0.0381(8) 0.0324(8) 0.0322(8) 0.0183(6) 0.0259(7) 0.0197(7)
C14 0.0126(5) 0.0109(5) 0.0158(5) 0.0029(4) 0.0059(4) 0.0041(4)
C15 0.0127(5) 0.0099(5) 0.0181(5) 0.0047(4) 0.0063(4) 0.0047(4)
C16 0.0185(6) 0.0130(5) 0.0158(5) 0.0052(4) 0.0057(5) 0.0052(5)
C17 0.0150(5) 0.0124(5) 0.0186(6) 0.0031(4) 0.0027(5) 0.0030(4)
C18 0.0138(5) 0.0094(5) 0.0217(6) 0.0049(4) 0.0078(5) 0.0034(4)
Cl 0.01469(14) 0.01488(14) 0.02596(16) 0.00746(11) 0.00742(12) 0.00096(11)
C19 0.0158(5) 0.0135(5) 0.0177(6) 0.0067(4) 0.0079(5) 0.0065(4)
C20 0.0134(5) 0.0113(5) 0.0167(5) 0.0037(4) 0.0047(4) 0.0047(4)
C21 0.0149(5) 0.0148(5) 0.0208(6) 0.0093(5) 0.0100(5) 0.0071(4)
C22 0.0171(6) 0.0184(6) 0.0197(6) 0.0079(5) 0.0083(5) 0.0083(5)
C23 0.0150(6) 0.0271(7) 0.0262(7) 0.0129(6) 0.0080(5) 0.0080(5)
C24 0.0201(6) 0.0316(7) 0.0418(8) 0.0230(7) 0.0181(6) 0.0164(6)
C25 0.0270(7) 0.0205(7) 0.0539(10) 0.0163(7) 0.0223(7) 0.0161(6)
C26 0.0200(6) 0.0153(6) 0.0376(8) 0.0069(6) 0.0126(6) 0.0081(5)

loop_
_atom_type_symbol
_atom_type_description
_atom_type_scat_dispersion_real
_atom_type_scat_dispersion_imag
_atom_type_scat_source
C C 0.0033 0.0016 'International Tables Vol C Tables 4.2.6.8 and 6.1.1.4'
H H 0.0000 0.0000 'International Tables Vol C Tables 4.2.6.8 and 6.1.1.4'
Cl Cl 0.1484 0.1585 'International Tables Vol C Tables 4.2.6.8 and 6.1.1.4'
Fe Fe 0.3463 0.8444 'International Tables Vol C Tables 4.2.6.8 and 6.1.1.4'

loop_
_geom_angle_atom_site_label_1
_geom_angle_atom_site_label_2
_geom_angle_atom_site_label_3
_geom_angle
_geom_angle_site_symmetry_1
_geom_angle_site_symmetry_3
_geom_angle_publ_flag
C9 Fe C8 40.96(5) . . ?
C9 Fe C6 68.80(5) . . ?
C8 Fe C6 68.65(5) . . ?
C9 Fe C2 154.09(5) . . ?
C8 Fe C2 118.40(5) . . ?
C6 Fe C2 124.44(5) . . ?
C9 Fe C7 68.83(5) . . ?
C8 Fe C7 40.80(5) . . ?
C6 Fe C7 40.72(5) . . ?
C2 Fe C7 105.69(6) . . ?
C9 Fe C1 164.17(5) . . ?
C8 Fe C1 153.37(6) . . ?
C6 Fe C1 107.14(5) . . ?
C2 Fe C1 40.85(5) . . ?
C7 Fe C1 118.78(6) . . ?
C9 Fe C5 127.25(6) . . ?
C8 Fe C5 164.05(6) . . ?
C6 Fe C5 120.91(5) . . ?
C2 Fe C5 68.39(6) . . ?
C7 Fe C5 154.56(6) . . ?
C1 Fe C5 40.60(6) . . ?
C9 Fe C4 108.72(6) . . ?
C8 Fe C4 125.94(6) . . ?
C6 Fe C4 156.27(6) . . ?
C2 Fe C4 68.42(6) . . ?
C7 Fe C4 162.28(6) . . ?
C1 Fe C4 68.45(6) . . ?
C5 Fe C4 40.59(6) . . ?
C9 Fe C3 120.21(5) . . ?
C8 Fe C3 106.79(5) . . ?
C6 Fe C3 161.63(5) . . ?
C2 Fe C3 40.72(6) . . ?
C7 Fe C3 124.37(5) . . ?
C1 Fe C3 68.49(6) . . ?
C5 Fe C3 68.18(6) . . ?
C4 Fe C3 40.49(5) . . ?
C9 Fe C10 41.03(5) . . ?
C8 Fe C10 68.92(5) . . ?
C6 Fe C10 40.83(5) . . ?
C2 Fe C10 162.58(5) . . ?
C7 Fe C10 68.77(5) . . ?
C1 Fe C10 126.08(5) . . ?
C5 Fe C10 109.09(5) . . ?
C4 Fe C10 121.69(5) . . ?
C3 Fe C10 155.90(5) . . ?
C5 C1 C2 107.77(12) . . ?
C5 C1 Fe 69.80(8) . . ?
C2 C1 Fe 69.54(7) . . ?
C5 C1 H1 127.0(12) . . ?
C2 C1 H1 125.3(12) . . ?
Fe C1 H1 126.3(11) . . ?
C3 C2 C1 107.91(12) . . ?
C3 C2 Fe 69.97(7) . . ?
C1 C2 Fe 69.62(7) . . ?
C3 C2 H2 125.4(11) . . ?
C1 C2 H2 126.7(11) . . ?
Fe C2 H2 124.3(11) . . ?
C4 C3 C2 108.03(12) . . ?
C4 C3 Fe 69.67(7) . . ?
C2 C3 Fe 69.31(7) . . ?
C4 C3 H3 126.2(11) . . ?
C2 C3 H3 125.8(11) . . ?
Fe C3 H3 126.6(11) . . ?
C3 C4 C5 107.98(13) . . ?
C3 C4 Fe 69.84(8) . . ?
C5 C4 Fe 69.60(8) . . ?
C3 C4 H4 126.0(12) . . ?
C5 C4 H4 126.0(12) . . ?
Fe C4 H4 125.8(12) . . ?
C1 C5 C4 108.32(12) . . ?
C1 C5 Fe 69.60(8) . . ?
C4 C5 Fe 69.81(8) . . ?
C1 C5 H5 124.3(12) . . ?
C4 C5 H5 127.4(12) . . ?
Fe C5 H5 125.0(12) . . ?
C7 C6 C10 108.77(11) . . ?
C7 C6 Fe 69.73(7) . . ?
C10 C6 Fe 70.41(7) . . ?
C7 C6 H6 125.3(10) . . ?
C10 C6 H6 125.9(10) . . ?
Fe C6 H6 123.1(10) . . ?
C6 C7 C8 107.91(11) . . ?
C6 C7 Fe 69.55(7) . . ?
C8 C7 Fe 69.30(7) . . ?
C6 C7 H7 125.5(11) . . ?
C8 C7 H7 126.4(11) . . ?
Fe C7 H7 123.1(11) . . ?
C7 C8 C9 108.14(11) . . ?
C7 C8 Fe 69.90(7) . . ?
C9 C8 Fe 69.45(7) . . ?
C7 C8 H8 124.7(12) . . ?
C9 C8 H8 127.1(12) . . ?
Fe C8 H8 127.1(11) . . ?
C8 C9 C10 108.38(11) . . ?
C8 C9 Fe 69.59(7) . . ?
C10 C9 Fe 70.59(7) . . ?
C8 C9 H9 123.3(11) . . ?
C10 C9 H9 128.3(11) . . ?
Fe C9 H9 125.7(11) . . ?
C6 C10 C9 106.78(10) . . ?
C6 C10 C11 127.47(11) . . ?
C9 C10 C11 125.71(11) . . ?
C6 C10 Fe 68.75(7) . . ?
C9 C10 Fe 68.38(7) . . ?
C11 C10 Fe 125.98(8) . . ?
C14 C11 C10 122.34(11) . . ?
C14 C11 C12 121.76(11) . . ?
C10 C11 C12 115.62(10) . . ?
C11 C12 C13 110.99(11) . . ?
C11 C12 H12A 107.0(11) . . ?
C13 C12 H12A 112.0(11) . . ?
C11 C12 H12B 112.4(11) . . ?
C13 C12 H12B 107.3(11) . . ?
H12A C12 H12B 107.1(15) . . ?
C12 C13 H13A 110.7(11) . . ?
C12 C13 H13B 110.1(13) . . ?
H13A C13 H13B 106.2(17) . . ?
C12 C13 H13C 113.9(13) . . ?
H13A C13 H13C 106.9(17) . . ?
H13B C13 H13C 108.7(18) . . ?
C11 C14 C21 122.79(11) . . ?
C11 C14 C15 122.61(11) . . ?
C21 C14 C15 114.41(10) . . ?
C20 C15 C16 118.64(11) . . ?
C20 C15 C14 121.45(11) . . ?
C16 C15 C14 119.83(11) . . ?
C17 C16 C15 121.18(11) . . ?
C17 C16 H16 119.3(10) . . ?
C15 C16 H16 119.5(10) . . ?
C18 C17 C16 118.62(11) . . ?
C18 C17 H17 120.5(10) . . ?
C16 C17 H17 120.8(10) . . ?
C17 C18 C19 122.03(11) . . ?
C17 C18 Cl 118.72(10) . . ?
C19 C18 Cl 119.23(10) . . ?
C18 C19 C20 118.54(11) . . ?
C18 C19 H19 121.9(11) . . ?
C20 C19 H19 119.5(11) . . ?
C19 C20 C15 120.99(11) . . ?
C19 C20 H20 118.8(10) . . ?
C15 C20 H20 120.2(10) . . ?
C26 C21 C22 117.87(12) . . ?
C26 C21 C14 120.45(11) . . ?
C22 C21 C14 121.64(11) . . ?
C23 C22 C21 121.07(12) . . ?
C23 C22 H22 117.9(10) . . ?
C21 C22 H22 120.9(10) . . ?
C24 C23 C22 120.30(13) . . ?
C24 C23 H23 115.6(12) . . ?
C22 C23 H23 124.1(12) . . ?
C25 C24 C23 119.36(13) . . ?
C25 C24 H24 121.9(12) . . ?
C23 C24 H24 118.8(12) . . ?
C24 C25 C26 120.43(14) . . ?
C24 C25 H25 120.4(15) . . ?
C26 C25 H25 119.2(15) . . ?
C25 C26 C21 120.96(13) . . ?
C25 C26 H26 122.5(11) . . ?
C21 C26 H26 116.5(12) . . ?

loop_
_geom_bond_atom_site_label_1
_geom_bond_atom_site_label_2
_geom_bond_distance
_geom_bond_site_symmetry_2
_geom_bond_publ_flag
Fe C9 2.0362(12) . ?
Fe C8 2.0380(13) . ?
Fe C6 2.0436(12) . ?
Fe C2 2.0452(13) . ?
Fe C7 2.0461(13) . ?
Fe C1 2.0462(13) . ?
Fe C5 2.0487(13) . ?
Fe C4 2.0516(14) . ?
Fe C3 2.0539(13) . ?
Fe C10 2.0658(12) . ?
C1 C5 1.421(2) . ?
C1 C2 1.4277(19) . ?
C1 H1 0.947(19) . ?
C2 C3 1.426(2) . ?
C2 H2 0.964(19) . ?
C3 C4 1.4205(19) . ?
C3 H3 0.974(19) . ?
C4 C5 1.422(2) . ?
C4 H4 0.97(2) . ?
C5 H5 0.95(2) . ?
C6 C7 1.4228(17) . ?
C6 C10 1.4337(17) . ?
C6 H6 0.976(17) . ?
C7 C8 1.4237(19) . ?
C7 H7 0.963(19) . ?
C8 C9 1.4255(18) . ?
C8 H8 0.96(2) . ?
C9 C10 1.4379(17) . ?
C9 H9 0.930(18) . ?
C10 C11 1.4728(16) . ?
C11 C14 1.3572(16) . ?
C11 C12 1.5196(16) . ?
C12 C13 1.528(2) . ?
C12 H12A 0.928(18) . ?
C12 H12B 0.962(18) . ?
C13 H13A 0.970(19) . ?
C13 H13B 0.96(2) . ?
C13 H13C 0.95(2) . ?
C14 C21 1.4886(16) . ?
C14 C15 1.4929(16) . ?
C15 C20 1.3974(17) . ?
C15 C16 1.3978(17) . ?
C16 C17 1.3893(17) . ?
C16 H16 0.941(16) . ?
C17 C18 1.3840(18) . ?
C17 H17 0.942(17) . ?
C18 C19 1.3866(18) . ?
C18 Cl 1.7477(12) . ?
C19 C20 1.3937(16) . ?
C19 H19 0.924(18) . ?
C20 H20 0.956(16) . ?
C21 C26 1.3933(18) . ?
C21 C22 1.3984(18) . ?
C22 C23 1.3892(18) . ?
C22 H22 0.935(17) . ?
C23 C24 1.385(2) . ?
C23 H23 0.94(2) . ?
C24 C25 1.382(2) . ?
C24 H24 0.98(2) . ?
C25 C26 1.393(2) . ?
C25 H25 0.86(2) . ?
C26 H26 0.959(19) . ?

loop_
_geom_torsion_atom_site_label_1
_geom_torsion_atom_site_label_2
_geom_torsion_atom_site_label_3
_geom_torsion_atom_site_label_4
_geom_torsion
_geom_torsion_site_symmetry_1
_geom_torsion_site_symmetry_2
_geom_torsion_site_symmetry_3
_geom_torsion_site_symmetry_4
_geom_torsion_publ_flag
C9 Fe C1 C5 45.2(2) . . . . ?
C8 Fe C1 C5 -165.79(11) . . . . ?
C6 Fe C1 C5 117.79(8) . . . . ?
C2 Fe C1 C5 -118.97(12) . . . . ?
C7 Fe C1 C5 160.44(8) . . . . ?
C4 Fe C1 C5 -37.47(8) . . . . ?
C3 Fe C1 C5 -81.14(9) . . . . ?
C10 Fe C1 C5 76.81(9) . . . . ?
C9 Fe C1 C2 164.16(18) . . . . ?
C8 Fe C1 C2 -46.83(16) . . . . ?
C6 Fe C1 C2 -123.24(8) . . . . ?
C7 Fe C1 C2 -80.59(9) . . . . ?
C5 Fe C1 C2 118.97(12) . . . . ?
C4 Fe C1 C2 81.50(9) . . . . ?
C3 Fe C1 C2 37.83(8) . . . . ?
C10 Fe C1 C2 -164.22(8) . . . . ?
C5 C1 C2 C3 -0.17(15) . . . . ?
Fe C1 C2 C3 -59.73(9) . . . . ?
C5 C1 C2 Fe 59.56(9) . . . . ?
C9 Fe C2 C3 -51.20(15) . . . . ?
C8 Fe C2 C3 -82.83(9) . . . . ?
C6 Fe C2 C3 -165.30(8) . . . . ?
C7 Fe C2 C3 -124.93(8) . . . . ?
C1 Fe C2 C3 118.99(12) . . . . ?
C5 Fe C2 C3 81.22(9) . . . . ?
C4 Fe C2 C3 37.41(8) . . . . ?
C10 Fe C2 C3 166.22(15) . . . . ?
C9 Fe C2 C1 -170.19(11) . . . . ?
C8 Fe C2 C1 158.19(8) . . . . ?
C6 Fe C2 C1 75.72(10) . . . . ?
C7 Fe C2 C1 116.08(9) . . . . ?
C5 Fe C2 C1 -37.76(9) . . . . ?
C4 Fe C2 C1 -81.57(9) . . . . ?
C3 Fe C2 C1 -118.99(12) . . . . ?
C10 Fe C2 C1 47.2(2) . . . . ?
C1 C2 C3 C4 0.40(15) . . . . ?
Fe C2 C3 C4 -59.11(9) . . . . ?
C1 C2 C3 Fe 59.51(9) . . . . ?
C9 Fe C3 C4 -83.69(9) . . . . ?
C8 Fe C3 C4 -126.21(9) . . . . ?
C6 Fe C3 C4 161.13(15) . . . . ?
C2 Fe C3 C4 119.52(12) . . . . ?
C7 Fe C3 C4 -167.49(8) . . . . ?
C1 Fe C3 C4 81.57(9) . . . . ?
C5 Fe C3 C4 37.74(9) . . . . ?
C10 Fe C3 C4 -50.43(16) . . . . ?
C9 Fe C3 C2 156.79(8) . . . . ?
C8 Fe C3 C2 114.27(8) . . . . ?
C6 Fe C3 C2 41.6(2) . . . . ?
C7 Fe C3 C2 73.00(10) . . . . ?
C1 Fe C3 C2 -37.95(8) . . . . ?
C5 Fe C3 C2 -81.78(9) . . . . ?
C4 Fe C3 C2 -119.52(12) . . . . ?
C10 Fe C3 C2 -169.95(11) . . . . ?
C2 C3 C4 C5 -0.48(15) . . . . ?
Fe C3 C4 C5 -59.36(9) . . . . ?
C2 C3 C4 Fe 58.89(9) . . . . ?
C9 Fe C4 C3 114.91(8) . . . . ?
C8 Fe C4 C3 72.56(10) . . . . ?
C6 Fe C4 C3 -165.32(12) . . . . ?
C2 Fe C4 C3 -37.62(8) . . . . ?
C7 Fe C4 C3 36.0(2) . . . . ?
C1 Fe C4 C3 -81.70(9) . . . . ?
C5 Fe C4 C3 -119.17(12) . . . . ?
C10 Fe C4 C3 158.29(8) . . . . ?
C9 Fe C4 C5 -125.92(8) . . . . ?
C8 Fe C4 C5 -168.27(8) . . . . ?
C6 Fe C4 C5 -46.16(17) . . . . ?
C2 Fe C4 C5 81.55(9) . . . . ?
C7 Fe C4 C5 155.16(16) . . . . ?
C1 Fe C4 C5 37.47(8) . . . . ?
C3 Fe C4 C5 119.17(12) . . . . ?
C10 Fe C4 C5 -82.54(9) . . . . ?
C2 C1 C5 C4 -0.13(15) . . . . ?
Fe C1 C5 C4 59.27(9) . . . . ?
C2 C1 C5 Fe -59.40(9) . . . . ?
C3 C4 C5 C1 0.38(15) . . . . ?
Fe C4 C5 C1 -59.15(9) . . . . ?
C3 C4 C5 Fe 59.52(9) . . . . ?
C9 Fe C5 C1 -165.92(8) . . . . ?
C8 Fe C5 C1 156.40(17) . . . . ?
C6 Fe C5 C1 -80.17(9) . . . . ?
C2 Fe C5 C1 37.98(8) . . . . ?
C7 Fe C5 C1 -43.08(15) . . . . ?
C4 Fe C5 C1 119.60(11) . . . . ?
C3 Fe C5 C1 81.96(9) . . . . ?
C10 Fe C5 C1 -123.62(8) . . . . ?
C9 Fe C5 C4 74.47(10) . . . . ?
C8 Fe C5 C4 36.8(2) . . . . ?
C6 Fe C5 C4 160.23(8) . . . . ?
C2 Fe C5 C4 -81.62(9) . . . . ?
C7 Fe C5 C4 -162.68(11) . . . . ?
C1 Fe C5 C4 -119.60(11) . . . . ?
C3 Fe C5 C4 -37.64(8) . . . . ?
C10 Fe C5 C4 116.78(8) . . . . ?
C9 Fe C6 C7 -81.76(8) . . . . ?
C8 Fe C6 C7 -37.66(8) . . . . ?
C2 Fe C6 C7 72.90(9) . . . . ?
C1 Fe C6 C7 114.45(8) . . . . ?
C5 Fe C6 C7 156.60(8) . . . . ?
C4 Fe C6 C7 -170.24(13) . . . . ?
C3 Fe C6 C7 41.2(2) . . . . ?
C10 Fe C6 C7 -119.71(11) . . . . ?
C9 Fe C6 C10 37.94(7) . . . . ?
C8 Fe C6 C10 82.05(8) . . . . ?
C2 Fe C6 C10 -167.39(7) . . . . ?
C7 Fe C6 C10 119.71(11) . . . . ?
C1 Fe C6 C10 -125.84(8) . . . . ?
C5 Fe C6 C10 -83.69(9) . . . . ?
C4 Fe C6 C10 -50.53(16) . . . . ?
C3 Fe C6 C10 160.93(15) . . . . ?
C10 C6 C7 C8 -0.94(14) . . . . ?
Fe C6 C7 C8 58.87(9) . . . . ?
C10 C6 C7 Fe -59.81(8) . . . . ?
C9 Fe C7 C6 81.70(8) . . . . ?
C8 Fe C7 C6 119.46(11) . . . . ?
C2 Fe C7 C6 -125.04(8) . . . . ?
C1 Fe C7 C6 -82.95(9) . . . . ?
C5 Fe C7 C6 -52.48(15) . . . . ?
C4 Fe C7 C6 167.04(16) . . . . ?
C3 Fe C7 C6 -165.42(8) . . . . ?
C10 Fe C7 C6 37.54(7) . . . . ?
C9 Fe C7 C8 -37.76(7) . . . . ?
C6 Fe C7 C8 -119.46(11) . . . . ?
C2 Fe C7 C8 115.51(8) . . . . ?
C1 Fe C7 C8 157.59(8) . . . . ?
C5 Fe C7 C8 -171.94(11) . . . . ?
C4 Fe C7 C8 47.6(2) . . . . ?
C3 Fe C7 C8 75.12(9) . . . . ?
C10 Fe C7 C8 -81.92(8) . . . . ?
C6 C7 C8 C9 0.10(14) . . . . ?
Fe C7 C8 C9 59.12(9) . . . . ?
C6 C7 C8 Fe -59.02(9) . . . . ?
C9 Fe C8 C7 119.43(11) . . . . ?
C6 Fe C8 C7 37.58(7) . . . . ?
C2 Fe C8 C7 -81.04(9) . . . . ?
C1 Fe C8 C7 -48.20(15) . . . . ?
C5 Fe C8 C7 167.33(17) . . . . ?
C4 Fe C8 C7 -163.89(8) . . . . ?
C3 Fe C8 C7 -123.57(8) . . . . ?
C10 Fe C8 C7 81.53(8) . . . . ?
C6 Fe C8 C9 -81.84(8) . . . . ?
C2 Fe C8 C9 159.54(8) . . . . ?
C7 Fe C8 C9 -119.43(11) . . . . ?
C1 Fe C8 C9 -167.63(11) . . . . ?
C5 Fe C8 C9 47.9(2) . . . . ?
C4 Fe C8 C9 76.69(9) . . . . ?
C3 Fe C8 C9 117.00(8) . . . . ?
C10 Fe C8 C9 -37.89(7) . . . . ?
C7 C8 C9 C10 0.78(14) . . . . ?
Fe C8 C9 C10 60.18(8) . . . . ?
C7 C8 C9 Fe -59.40(9) . . . . ?
C6 Fe C9 C8 81.43(8) . . . . ?
C2 Fe C9 C8 -44.72(15) . . . . ?
C7 Fe C9 C8 37.62(8) . . . . ?
C1 Fe C9 C8 159.39(19) . . . . ?
C5 Fe C9 C8 -165.16(8) . . . . ?
C4 Fe C9 C8 -123.70(8) . . . . ?
C3 Fe C9 C8 -80.75(9) . . . . ?
C10 Fe C9 C8 119.20(10) . . . . ?
C8 Fe C9 C10 -119.20(10) . . . . ?
C6 Fe C9 C10 -37.76(7) . . . . ?
C2 Fe C9 C10 -163.91(11) . . . . ?
C7 Fe C9 C10 -81.58(8) . . . . ?
C1 Fe C9 C10 40.2(2) . . . . ?
C5 Fe C9 C10 75.65(9) . . . . ?
C4 Fe C9 C10 117.10(8) . . . . ?
C3 Fe C9 C10 160.05(7) . . . . ?
C7 C6 C10 C9 1.40(13) . . . . ?
Fe C6 C10 C9 -57.98(8) . . . . ?
C7 C6 C10 C11 179.13(11) . . . . ?
Fe C6 C10 C11 119.75(12) . . . . ?
C7 C6 C10 Fe 59.38(9) . . . . ?
C8 C9 C10 C6 -1.34(13) . . . . ?
Fe C9 C10 C6 58.22(8) . . . . ?
C8 C9 C10 C11 -179.12(11) . . . . ?
Fe C9 C10 C11 -119.56(12) . . . . ?
C8 C9 C10 Fe -59.56(9) . . . . ?
C9 Fe C10 C6 -119.16(10) . . . . ?
C8 Fe C10 C6 -81.33(8) . . . . ?
C2 Fe C10 C6 37.0(2) . . . . ?
C7 Fe C10 C6 -37.43(7) . . . . ?
C1 Fe C10 C6 73.42(9) . . . . ?
C5 Fe C10 C6 115.53(8) . . . . ?
C4 Fe C10 C6 158.58(8) . . . . ?
C3 Fe C10 C6 -165.39(12) . . . . ?
C8 Fe C10 C9 37.83(7) . . . . ?
C6 Fe C10 C9 119.16(10) . . . . ?
C2 Fe C10 C9 156.14(16) . . . . ?
C7 Fe C10 C9 81.73(8) . . . . ?
C1 Fe C10 C9 -167.42(8) . . . . ?
C5 Fe C10 C9 -125.31(8) . . . . ?
C4 Fe C10 C9 -82.25(9) . . . . ?
C3 Fe C10 C9 -46.22(15) . . . . ?
C9 Fe C10 C11 119.22(13) . . . . ?
C8 Fe C10 C11 157.05(12) . . . . ?
C6 Fe C10 C11 -121.62(13) . . . . ?
C2 Fe C10 C11 -84.6(2) . . . . ?
C7 Fe C10 C11 -159.05(12) . . . . ?
C1 Fe C10 C11 -48.20(13) . . . . ?
C5 Fe C10 C11 -6.09(12) . . . . ?
C4 Fe C10 C11 36.97(12) . . . . ?
C3 Fe C10 C11 72.99(17) . . . . ?
C6 C10 C11 C14 32.95(18) . . . . ?
C9 C10 C11 C14 -149.73(12) . . . . ?
Fe C10 C11 C14 122.50(11) . . . . ?
C6 C10 C11 C12 -152.97(12) . . . . ?
C9 C10 C11 C12 24.35(17) . . . . ?
Fe C10 C11 C12 -63.42(14) . . . . ?
C14 C11 C12 C13 74.72(15) . . . . ?
C10 C11 C12 C13 -99.41(13) . . . . ?
C10 C11 C14 C21 -173.27(11) . . . . ?
C12 C11 C14 C21 13.01(18) . . . . ?
C10 C11 C14 C15 12.02(18) . . . . ?
C12 C11 C14 C15 -161.70(11) . . . . ?
C11 C14 C15 C20 -130.88(13) . . . . ?
C21 C14 C15 C20 54.00(15) . . . . ?
C11 C14 C15 C16 52.53(16) . . . . ?
C21 C14 C15 C16 -122.59(12) . . . . ?
C20 C15 C16 C17 0.51(18) . . . . ?
C14 C15 C16 C17 177.19(11) . . . . ?
C15 C16 C17 C18 -0.32(19) . . . . ?
C16 C17 C18 C19 0.62(19) . . . . ?
C16 C17 C18 Cl -177.63(9) . . . . ?
C17 C18 C19 C20 -1.08(18) . . . . ?
Cl C18 C19 C20 177.16(9) . . . . ?
C18 C19 C20 C15 1.26(18) . . . . ?
C16 C15 C20 C19 -0.98(17) . . . . ?
C14 C15 C20 C19 -177.61(11) . . . . ?
C11 C14 C21 C26 -128.38(14) . . . . ?
C15 C14 C21 C26 46.73(16) . . . . ?
C11 C14 C21 C22 54.19(18) . . . . ?
C15 C14 C21 C22 -130.70(12) . . . . ?
C26 C21 C22 C23 1.23(19) . . . . ?
C14 C21 C22 C23 178.73(12) . . . . ?
C21 C22 C23 C24 -0.6(2) . . . . ?
C22 C23 C24 C25 0.1(2) . . . . ?
C23 C24 C25 C26 -0.2(2) . . . . ?
C24 C25 C26 C21 0.8(2) . . . . ?
C22 C21 C26 C25 -1.3(2) . . . . ?
C14 C21 C26 C25 -178.86(13) . . . . ?
